data_7046514
loop_
_publ_author_name
'Shiga, Takuya'
'Kumamaru, Rina'
'Newton, Graham N.'
'Oshio, Hiroki'

_publ_section_title
;
 Cobalt complexes with redox-active anthraquinone-type ligands.
;
_journal_issue 23
_journal_name_full 'Dalton transactions (Cambridge, England : 2003)'
_journal_page_first 7804
_journal_page_last 7811
_journal_paper_doi 10.1039/c8dt00586a
_journal_volume 47
_journal_year 2018
_chemical_formula_moiety 'C60 H30 Co N9 O6, 0.125(C2 O2), 4(C2 H3 N), C H3 O, C O'
_chemical_formula_sum 'C70.25 H45 Co N13 O8.25'
_chemical_formula_weight 1262.12
_space_group_crystal_system triclinic
_space_group_IT_number 2
_space_group_name_Hall '-P 1'
_space_group_name_H-M_alt 'P -1'
_symmetry_space_group_name_Hall '-P 1'
_symmetry_space_group_name_H-M 'P -1'
_atom_sites_solution_hydrogens geom
_audit_creation_method SHELXL-2013
_audit_update_record
;
2018-02-12 deposited with the CCDC.
2018-05-14 downloaded from the CCDC.
;
_cell_angle_alpha 73.155(3)
_cell_angle_beta 74.382(3)
_cell_angle_gamma 76.188(3)
_cell_formula_units_Z 2
_cell_length_a 12.720(3)
_cell_length_b 15.676(3)
_cell_length_c 16.500(3)
_cell_measurement_reflns_used 906
_cell_measurement_temperature 100(2)
_cell_measurement_theta_max 26.368
_cell_measurement_theta_min 3.2635
_cell_volume 2986.2(11)
_computing_cell_refinement 'Bruker SMART'
_computing_data_collection 'Bruker SMART'
_computing_data_reduction 'Bruker SHELXTL'
_computing_molecular_graphics 'Bruker SHELXTL'
_computing_publication_material 'Bruker SHELXTL'
_computing_structure_refinement 'SHELXL-2013 (Sheldrick, 2013)'
_computing_structure_solution 'Bruker SHELXTL'
_diffrn_ambient_temperature 100(2)
_diffrn_detector_area_resol_mean 8.366
_diffrn_measured_fraction_theta_full 0.981
_diffrn_measured_fraction_theta_max 0.979
_diffrn_measurement_device_type 'CCD area detector'
_diffrn_measurement_method 'phi and omega scans'
_diffrn_radiation_type MoK\a
_diffrn_radiation_wavelength 0.71073
_diffrn_reflns_av_R_equivalents 0.0258
_diffrn_reflns_av_unetI/netI 0.0560
_diffrn_reflns_Laue_measured_fraction_full 0.981
_diffrn_reflns_Laue_measured_fraction_max 0.979
_diffrn_reflns_limit_h_max 15
_diffrn_reflns_limit_h_min -14
_diffrn_reflns_limit_k_max 18
_diffrn_reflns_limit_k_min -16
_diffrn_reflns_limit_l_max 19
_diffrn_reflns_limit_l_min -19
_diffrn_reflns_number 16025
_diffrn_reflns_point_group_measured_fraction_full 0.981
_diffrn_reflns_point_group_measured_fraction_max 0.979
_diffrn_reflns_theta_full 25.242
_diffrn_reflns_theta_max 25.496
_diffrn_reflns_theta_min 1.320
_exptl_absorpt_coefficient_mu 0.360
_exptl_absorpt_correction_T_max 0.8994
_exptl_absorpt_correction_T_min 0.8994
_exptl_absorpt_correction_type empirical
_exptl_absorpt_process_details SADABS
_exptl_crystal_colour red
_exptl_crystal_density_diffrn 1.404
_exptl_crystal_density_method 'not measured'
_exptl_crystal_description blocks
_exptl_crystal_F_000 1301
_exptl_crystal_size_max 0.300
_exptl_crystal_size_mid 0.300
_exptl_crystal_size_min 0.300
_refine_diff_density_max 1.088
_refine_diff_density_min -0.862
_refine_diff_density_rms 0.092
_refine_ls_extinction_method none
_refine_ls_goodness_of_fit_ref 1.085
_refine_ls_hydrogen_treatment constr
_refine_ls_matrix_type full
_refine_ls_number_parameters 870
_refine_ls_number_reflns 10882
_refine_ls_number_restraints 6
_refine_ls_restrained_S_all 1.085
_refine_ls_R_factor_all 0.0800
_refine_ls_R_factor_gt 0.0627
_refine_ls_shift/su_max 0.001
_refine_ls_shift/su_mean 0.000
_refine_ls_structure_factor_coef Fsqd
_refine_ls_weighting_details 'w=1/[\s^2^(Fo^2^)+(0.1000P)^2^] where P=(Fo^2^+2Fc^2^)/3'
_refine_ls_weighting_scheme calc
_refine_ls_wR_factor_gt 0.1638
_refine_ls_wR_factor_ref 0.1754
_reflns_Friedel_coverage 0.000
_reflns_number_gt 8186
_reflns_number_total 10882
_reflns_threshold_expression 'I > 2\s(I)'
_cod_data_source_file c8dt00586a2.cif
_cod_data_source_block Comp5_[Co(L1)3]
_cod_depositor_comments 'Adding full bibliography for 7046510--7046515.cif.'
_cod_original_cell_volume 2986.2(10)
_cod_database_code 7046514
_shelx_space_group_comment
;
The symmetry employed for this shelxl refinement is uniquely defined
by the following loop, which should always be used as a source of
symmetry information in preference to the above space-group names.
They are only intended as comments.
;
_shelx_estimated_absorpt_t_min 0.900
_shelx_estimated_absorpt_t_max 0.900
_shelxl_version_number 2013-4

loop_
_space_group_symop_operation_xyz
'x, y, z'
'-x, -y, -z'

loop_
_atom_site_label
_atom_site_type_symbol
_atom_site_fract_x
_atom_site_fract_y
_atom_site_fract_z
_atom_site_U_iso_or_equiv
_atom_site_adp_type
_atom_site_occupancy
_atom_site_site_symmetry_order
_atom_site_calc_flag
_atom_site_refinement_flags_posn
_atom_site_refinement_flags_adp
_atom_site_refinement_flags_occupancy
_atom_site_disorder_assembly
_atom_site_disorder_group
Co1 Co 0.52750(3) 0.29706(3) 0.28556(3) 0.02267(14) Uani 1 1 d . . . . .
N1 N 0.4672(2) 0.25289(17) 0.21346(16) 0.0236(6) Uani 1 1 d . . . . .
N2 N 0.3528(2) 0.15932(18) 0.21602(17) 0.0261(6) Uani 1 1 d . . . . .
N3 N 0.4042(2) 0.25169(17) 0.37546(16) 0.0255(6) Uani 1 1 d . . . . .
O1 O 0.5768(2) 0.18753(18) -0.16459(15) 0.0421(6) Uani 1 1 d . . . . .
O2 O 0.3062(2) 0.04155(17) 0.12872(16) 0.0383(6) Uani 1 1 d . . . . .
N4 N 0.6496(2) 0.33339(16) 0.19387(16) 0.0228(6) Uani 1 1 d . . . . .
N5 N 0.8275(2) 0.28633(17) 0.12633(16) 0.0240(6) Uani 1 1 d . . . . .
N6 N 0.6268(2) 0.18071(16) 0.30530(16) 0.0224(5) Uani 1 1 d . . . . .
O3 O 0.77674(19) 0.64686(16) -0.13725(15) 0.0359(6) Uani 1 1 d . . . . .
O4 O 1.02237(18) 0.33472(16) -0.00010(16) 0.0360(6) Uani 1 1 d . . . . .
N7 N 0.5800(2) 0.34262(16) 0.36125(16) 0.0232(6) Uani 1 1 d . . . . .
N8 N 0.5894(2) 0.47114(17) 0.39645(17) 0.0260(6) Uani 1 1 d . . . . .
N9 N 0.4375(2) 0.41748(17) 0.26602(16) 0.0232(6) Uani 1 1 d . . . . .
O5 O 0.9572(2) 0.23355(16) 0.57450(16) 0.0384(6) Uani 1 1 d . . . . .
O6 O 0.6959(2) 0.55323(16) 0.48104(17) 0.0423(6) Uani 1 1 d . . . . .
C1 C 0.4924(2) 0.2365(2) 0.1325(2) 0.0237(7) Uani 1 1 d . . . . .
C2 C 0.5691(3) 0.2675(2) 0.0566(2) 0.0280(7) Uani 1 1 d . . . . .
H2 H 0.6178 0.3055 0.0557 0.034 Uiso 1 1 calc R U . . .
C3 C 0.5712(3) 0.2407(2) -0.0163(2) 0.0308(7) Uani 1 1 d . . . . .
H3 H 0.6210 0.2622 -0.0688 0.037 Uiso 1 1 calc R U . . .
C4 C 0.5019(3) 0.1826(2) -0.0157(2) 0.0308(7) Uani 1 1 d . . . . .
C5 C 0.5114(3) 0.1581(2) -0.0988(2) 0.0349(8) Uani 1 1 d . . . . .
C6 C 0.4372(3) 0.0983(2) -0.0987(2) 0.0358(8) Uani 1 1 d . . . . .
C7 C 0.4417(3) 0.0758(3) -0.1758(3) 0.0454(10) Uani 1 1 d . . . . .
H7 H 0.4916 0.0994 -0.2274 0.054 Uiso 1 1 calc R U . . .
C8 C 0.3738(3) 0.0195(3) -0.1772(3) 0.0535(11) Uani 1 1 d . . . . .
H8 H 0.3771 0.0044 -0.2297 0.064 Uiso 1 1 calc R U . . .
C9 C 0.3016(4) -0.0148(3) -0.1024(3) 0.0589(12) Uani 1 1 d . . . . .
H9 H 0.2550 -0.0532 -0.1040 0.071 Uiso 1 1 calc R U . . .
C10 C 0.2956(3) 0.0056(3) -0.0253(3) 0.0481(10) Uani 1 1 d . . . . .
H10 H 0.2455 -0.0186 0.0259 0.058 Uiso 1 1 calc R U . . .
C11 C 0.3644(3) 0.0627(2) -0.0232(2) 0.0364(8) Uani 1 1 d . . . . .
C12 C 0.3605(3) 0.0815(2) 0.0614(2) 0.0328(8) Uani 1 1 d . . . . .
C13 C 0.4267(3) 0.1492(2) 0.0596(2) 0.0285(7) Uani 1 1 d . . . . .
C14 C 0.4212(3) 0.1778(2) 0.1345(2) 0.0258(7) Uani 1 1 d . . . . .
C15 C 0.3840(2) 0.2053(2) 0.2582(2) 0.0243(7) Uani 1 1 d . . . . .
C16 C 0.3416(3) 0.2102(2) 0.3482(2) 0.0258(7) Uani 1 1 d . . . . .
C17 C 0.3756(3) 0.2587(2) 0.4582(2) 0.0296(7) Uani 1 1 d . . . . .
H17 H 0.4195 0.2864 0.4779 0.036 Uiso 1 1 calc R U . . .
C18 C 0.2840(3) 0.2269(2) 0.5153(2) 0.0318(8) Uani 1 1 d . . . . .
H18 H 0.2659 0.2321 0.5736 0.038 Uiso 1 1 calc R U . . .
C19 C 0.2188(3) 0.1872(2) 0.4867(2) 0.0330(8) Uani 1 1 d . . . . .
H19 H 0.1546 0.1661 0.5249 0.040 Uiso 1 1 calc R U . . .
C20 C 0.2483(3) 0.1786(2) 0.4021(2) 0.0311(8) Uani 1 1 d . . . . .
H20 H 0.2049 0.1513 0.3814 0.037 Uiso 1 1 calc R U . . .
C21 C 0.7920(2) 0.3743(2) 0.08472(19) 0.0230(7) Uani 1 1 d . . . . .
C22 C 0.8470(2) 0.4315(2) 0.0109(2) 0.0237(7) Uani 1 1 d . . . . .
C23 C 0.9654(3) 0.4052(2) -0.0302(2) 0.0268(7) Uani 1 1 d . . . . .
C24 C 1.0149(3) 0.4708(2) -0.1086(2) 0.0268(7) Uani 1 1 d . . . . .
C25 C 1.1263(3) 0.4489(3) -0.1476(2) 0.0335(8) Uani 1 1 d . . . . .
H25 H 1.1695 0.3932 -0.1243 0.040 Uiso 1 1 calc R U . . .
C26 C 1.1742(3) 0.5094(3) -0.2214(2) 0.0376(9) Uani 1 1 d . . . . .
H26 H 1.2501 0.4947 -0.2481 0.045 Uiso 1 1 calc R U . . .
C27 C 1.1114(3) 0.5908(3) -0.2558(2) 0.0385(9) Uani 1 1 d . . . . .
H27 H 1.1445 0.6313 -0.3061 0.046 Uiso 1 1 calc R U . . .
C28 C 1.0009(3) 0.6136(2) -0.2175(2) 0.0325(8) Uani 1 1 d . . . . .
H28 H 0.9583 0.6695 -0.2409 0.039 Uiso 1 1 calc R U . . .
C29 C 0.9528(3) 0.5532(2) -0.1437(2) 0.0283(7) Uani 1 1 d . . . . .
C30 C 0.8335(3) 0.5785(2) -0.1033(2) 0.0289(7) Uani 1 1 d . . . . .
C31 C 0.7860(3) 0.5165(2) -0.0219(2) 0.0257(7) Uani 1 1 d . . . . .
C32 C 0.6760(3) 0.5452(2) 0.0202(2) 0.0277(7) Uani 1 1 d . . . . .
H32 H 0.6376 0.6033 -0.0032 0.033 Uiso 1 1 calc R U . . .
C33 C 0.6230(3) 0.4907(2) 0.0949(2) 0.0281(7) Uani 1 1 d . . . . .
H33 H 0.5499 0.5112 0.1240 0.034 Uiso 1 1 calc R U . . .
C34 C 0.6807(2) 0.4046(2) 0.12604(19) 0.0231(7) Uani 1 1 d . . . . .
C35 C 0.7399(2) 0.2666(2) 0.18873(19) 0.0228(7) Uani 1 1 d . . . . .
C36 C 0.7280(2) 0.1801(2) 0.2506(2) 0.0247(7) Uani 1 1 d . . . . .
C37 C 0.6056(3) 0.1049(2) 0.3644(2) 0.0260(7) Uani 1 1 d . . . . .
H37 H 0.5343 0.1047 0.4018 0.031 Uiso 1 1 calc R U . . .
C38 C 0.6837(3) 0.0266(2) 0.3730(2) 0.0300(7) Uani 1 1 d . . . . .
H38 H 0.6670 -0.0261 0.4167 0.036 Uiso 1 1 calc R U . . .
C39 C 0.7875(3) 0.0260(2) 0.3168(2) 0.0322(8) Uani 1 1 d . . . . .
H39 H 0.8423 -0.0273 0.3213 0.039 Uiso 1 1 calc R U . . .
C40 C 0.8095(3) 0.1034(2) 0.2547(2) 0.0283(7) Uani 1 1 d . . . . .
H40 H 0.8794 0.1043 0.2153 0.034 Uiso 1 1 calc R U . . .
C41 C 0.6648(2) 0.4007(2) 0.43140(19) 0.0240(7) Uani 1 1 d . . . . .
C42 C 0.7421(3) 0.3980(2) 0.48005(19) 0.0252(7) Uani 1 1 d . . . . .
C43 C 0.7526(3) 0.4799(2) 0.5032(2) 0.0283(7) Uani 1 1 d . . . . .
C44 C 0.8356(3) 0.4694(2) 0.5561(2) 0.0290(7) Uani 1 1 d . . . . .
C45 C 0.8467(3) 0.5449(2) 0.5796(2) 0.0350(8) Uani 1 1 d . . . . .
H45 H 0.8031 0.6021 0.5607 0.042 Uiso 1 1 calc R U . . .
C46 C 0.9206(3) 0.5369(3) 0.6303(2) 0.0415(9) Uani 1 1 d . . . . .
H46 H 0.9276 0.5886 0.6461 0.050 Uiso 1 1 calc R U . . .
C47 C 0.9849(3) 0.4534(3) 0.6583(2) 0.0387(9) Uani 1 1 d . . . . .
H47 H 1.0348 0.4480 0.6940 0.046 Uiso 1 1 calc R U . . .
C48 C 0.9760(3) 0.3784(2) 0.6340(2) 0.0354(8) Uani 1 1 d . . . . .
H48 H 1.0203 0.3215 0.6527 0.042 Uiso 1 1 calc R U . . .
C49 C 0.9024(3) 0.3860(2) 0.5824(2) 0.0289(7) Uani 1 1 d . . . . .
C50 C 0.8955(3) 0.3055(2) 0.5552(2) 0.0293(7) Uani 1 1 d . . . . .
C51 C 0.8112(3) 0.3154(2) 0.5043(2) 0.0270(7) Uani 1 1 d . . . . .
C52 C 0.8032(3) 0.2366(2) 0.4827(2) 0.0295(7) Uani 1 1 d . . . . .
H52 H 0.8509 0.1815 0.5010 0.035 Uiso 1 1 calc R U . . .
C53 C 0.7280(3) 0.2377(2) 0.4358(2) 0.0279(7) Uani 1 1 d . . . . .
H53 H 0.7229 0.1844 0.4217 0.033 Uiso 1 1 calc R U . . .
C54 C 0.6596(2) 0.3199(2) 0.4096(2) 0.0247(7) Uani 1 1 d . . . . .
C55 C 0.5427(2) 0.4330(2) 0.3558(2) 0.0246(7) Uani 1 1 d . . . . .
C56 C 0.4601(2) 0.4757(2) 0.3038(2) 0.0254(7) Uani 1 1 d . . . . .
C57 C 0.3617(2) 0.4477(2) 0.2166(2) 0.0276(7) Uani 1 1 d . . . . .
H57 H 0.3449 0.4070 0.1909 0.033 Uiso 1 1 calc R U . . .
C58 C 0.3073(3) 0.5365(2) 0.2022(2) 0.0309(7) Uani 1 1 d . . . . .
H58 H 0.2538 0.5563 0.1671 0.037 Uiso 1 1 calc R U . . .
C59 C 0.3315(3) 0.5962(2) 0.2391(2) 0.0316(8) Uani 1 1 d . . . . .
H59 H 0.2959 0.6577 0.2287 0.038 Uiso 1 1 calc R U . . .
C60 C 0.4082(3) 0.5653(2) 0.2912(2) 0.0293(7) Uani 1 1 d . . . . .
H60 H 0.4250 0.6051 0.3180 0.035 Uiso 1 1 calc R U . . .
N10 N 0.0543(5) 0.1024(4) 0.3252(4) 0.1074(18) Uani 1 1 d . . . . .
C61 C 0.0746(5) 0.1378(3) 0.2531(4) 0.0698(14) Uani 1 1 d . . . . .
C62 C 0.0921(3) 0.1801(3) 0.1636(3) 0.0534(12) Uani 1 1 d . . . . .
H62 H 0.1085 0.1341 0.1303 0.080 Uiso 1 1 calc R U . . .
H62A H 0.1546 0.2124 0.1473 0.080 Uiso 1 1 calc R U . . .
H62B H 0.0252 0.2231 0.1511 0.080 Uiso 1 1 calc R U . . .
N11 N 0.5417(3) 0.0589(2) 0.5751(2) 0.0537(9) Uani 1 1 d . . . . .
C63 C 0.6088(3) 0.0558(3) 0.6099(2) 0.0399(9) Uani 1 1 d . . . . .
C64 C 0.6944(3) 0.0511(3) 0.6552(3) 0.0483(10) Uani 1 1 d . . . . .
H64 H 0.6904 0.0002 0.7065 0.072 Uiso 1 1 calc R U . . .
H64A H 0.6829 0.1076 0.6733 0.072 Uiso 1 1 calc R U . . .
H64B H 0.7674 0.0426 0.6165 0.072 Uiso 1 1 calc R U . . .
N12 N 0.1456(3) 0.7240(3) 0.1198(3) 0.0639(11) Uani 1 1 d . . . . .
C65 C 0.1036(4) 0.7766(3) 0.0721(3) 0.0481(10) Uani 1 1 d . . . . .
C66 C 0.0448(6) 0.8462(3) 0.0105(3) 0.091(2) Uani 1 1 d . . . . .
H66 H 0.0649 0.8301 -0.0455 0.136 Uiso 1 1 calc R U . . .
H66A H 0.0656 0.9048 0.0029 0.136 Uiso 1 1 calc R U . . .
H66B H -0.0354 0.8503 0.0330 0.136 Uiso 1 1 calc R U . . .
N13 N 0.0121(3) 0.9792(3) 0.1425(3) 0.0653(11) Uani 1 1 d . . . . .
C67 C 0.0708(3) 0.9336(3) 0.1844(3) 0.0426(9) Uani 1 1 d . . . . .
C68 C 0.1465(4) 0.8771(3) 0.2360(3) 0.0605(12) Uani 1 1 d . . . . .
H68 H 0.2219 0.8881 0.2073 0.091 Uiso 1 1 calc R U . . .
H68A H 0.1431 0.8135 0.2430 0.091 Uiso 1 1 calc R U . . .
H68B H 0.1265 0.8909 0.2930 0.091 Uiso 1 1 calc R U . . .
O7 O 0.4780(4) 0.3208(4) 0.6097(4) 0.161(3) Uani 1 1 d . . . . .
C69 C 0.3957(3) 0.3280(4) 0.6785(3) 0.0740(17) Uani 1 1 d . . . . .
H69 H 0.3399 0.2933 0.6807 0.111 Uiso 1 1 calc R U . . .
H69A H 0.3617 0.3918 0.6740 0.111 Uiso 1 1 calc R U . . .
H69B H 0.4250 0.3042 0.7314 0.111 Uiso 1 1 calc R U . . .
O8 O 0.8385(5) 0.7860(6) 0.2131(5) 0.092(3) Uani 0.5 1 d . U P A 1
C70 C 0.7871(6) 0.7335(6) 0.2950(5) 0.0388(18) Uani 0.5 1 d . U P B 2
O9 O 0.8554(7) 0.8187(5) 0.2766(6) 0.097(3) Uani 0.5 1 d . . P B 2
C71 C 0.8200(10) 0.7827(9) 0.1491(9) 0.097(4) Uani 0.5 1 d . . P A 1
O10 O 0.9155(10) -0.0050(10) 0.4881(8) 0.042(3) Uani 0.25 1 d . . P . .
C72 C 1.0315(15) 0.0026(17) 0.522(2) 0.062(7) Uani 0.25 1 d . . P . .

loop_
_atom_site_aniso_label
_atom_site_aniso_U_11
_atom_site_aniso_U_22
_atom_site_aniso_U_33
_atom_site_aniso_U_23
_atom_site_aniso_U_13
_atom_site_aniso_U_12
Co1 0.0198(2) 0.0241(2) 0.0227(2) -0.00613(17) -0.00116(17) -0.00433(17)
N1 0.0182(13) 0.0277(14) 0.0241(14) -0.0080(11) 0.0011(11) -0.0066(11)
N2 0.0212(14) 0.0304(15) 0.0256(14) -0.0058(11) -0.0026(11) -0.0063(11)
N3 0.0236(14) 0.0255(14) 0.0247(14) -0.0061(11) -0.0029(11) -0.0018(11)
O1 0.0426(15) 0.0557(17) 0.0292(14) -0.0151(12) 0.0015(12) -0.0153(13)
O2 0.0362(14) 0.0447(15) 0.0389(15) -0.0134(12) -0.0039(12) -0.0171(12)
N4 0.0188(13) 0.0243(14) 0.0258(14) -0.0079(11) -0.0040(11) -0.0031(11)
N5 0.0200(13) 0.0256(14) 0.0250(14) -0.0058(11) -0.0028(11) -0.0042(11)
N6 0.0226(14) 0.0228(14) 0.0229(13) -0.0075(11) -0.0040(11) -0.0042(11)
O3 0.0319(13) 0.0356(14) 0.0353(14) 0.0006(11) -0.0065(11) -0.0091(11)
O4 0.0232(12) 0.0355(14) 0.0421(14) -0.0083(11) -0.0004(11) -0.0007(11)
N7 0.0225(14) 0.0222(14) 0.0229(14) -0.0060(11) -0.0009(11) -0.0044(11)
N8 0.0211(13) 0.0260(14) 0.0290(15) -0.0093(11) -0.0001(11) -0.0035(11)
N9 0.0197(13) 0.0261(14) 0.0216(13) -0.0045(11) 0.0002(11) -0.0068(11)
O5 0.0363(14) 0.0379(14) 0.0441(15) -0.0148(12) -0.0158(12) 0.0021(12)
O6 0.0531(16) 0.0304(14) 0.0531(17) -0.0155(12) -0.0269(14) -0.0008(12)
C1 0.0193(15) 0.0252(16) 0.0242(16) -0.0046(13) -0.0033(13) -0.0029(13)
C2 0.0224(16) 0.0324(18) 0.0296(18) -0.0083(14) -0.0030(14) -0.0074(14)
C3 0.0290(18) 0.0370(19) 0.0242(17) -0.0076(14) -0.0011(14) -0.0064(15)
C4 0.0312(18) 0.0342(19) 0.0278(18) -0.0095(14) -0.0059(15) -0.0049(15)
C5 0.0325(19) 0.040(2) 0.034(2) -0.0156(16) -0.0072(16) -0.0014(16)
C6 0.0308(19) 0.045(2) 0.035(2) -0.0165(17) -0.0109(16) 0.0005(16)
C7 0.041(2) 0.062(3) 0.040(2) -0.0275(19) -0.0104(18) 0.0014(19)
C8 0.044(2) 0.083(3) 0.050(3) -0.043(2) -0.012(2) -0.006(2)
C9 0.049(3) 0.083(3) 0.066(3) -0.042(3) -0.013(2) -0.021(2)
C10 0.038(2) 0.065(3) 0.052(2) -0.028(2) -0.0062(19) -0.016(2)
C11 0.0312(19) 0.043(2) 0.042(2) -0.0188(17) -0.0106(16) -0.0063(16)
C12 0.0267(18) 0.036(2) 0.038(2) -0.0135(16) -0.0059(16) -0.0053(15)
C13 0.0256(17) 0.0303(18) 0.0299(18) -0.0090(14) -0.0066(14) -0.0025(14)
C14 0.0228(16) 0.0273(17) 0.0252(17) -0.0039(13) -0.0064(13) -0.0022(13)
C15 0.0149(15) 0.0276(17) 0.0286(17) -0.0061(13) -0.0014(13) -0.0046(13)
C16 0.0231(16) 0.0255(17) 0.0252(17) -0.0031(13) -0.0028(13) -0.0042(13)
C17 0.0299(18) 0.0283(18) 0.0282(18) -0.0091(14) -0.0020(14) -0.0023(14)
C18 0.0336(19) 0.0304(18) 0.0234(17) -0.0045(14) 0.0015(14) -0.0017(15)
C19 0.0246(17) 0.0317(19) 0.0328(19) -0.0014(15) 0.0022(14) -0.0035(14)
C20 0.0241(17) 0.0323(19) 0.0340(19) -0.0041(15) -0.0042(15) -0.0065(14)
C21 0.0211(16) 0.0269(17) 0.0233(16) -0.0086(13) -0.0032(13) -0.0070(13)
C22 0.0192(15) 0.0301(17) 0.0253(16) -0.0094(13) -0.0055(13) -0.0069(13)
C23 0.0224(17) 0.0358(19) 0.0275(17) -0.0149(14) -0.0020(14) -0.0097(15)
C24 0.0243(17) 0.0392(19) 0.0230(16) -0.0125(14) -0.0011(13) -0.0151(15)
C25 0.0282(18) 0.046(2) 0.0317(19) -0.0168(16) -0.0012(15) -0.0135(16)
C26 0.0281(19) 0.055(2) 0.036(2) -0.0223(18) 0.0075(16) -0.0201(18)
C27 0.041(2) 0.049(2) 0.0308(19) -0.0162(17) 0.0091(16) -0.0284(18)
C28 0.0359(19) 0.038(2) 0.0299(18) -0.0138(15) -0.0017(15) -0.0176(16)
C29 0.0299(18) 0.0385(19) 0.0228(16) -0.0123(14) -0.0004(14) -0.0178(15)
C30 0.0298(18) 0.0321(19) 0.0286(18) -0.0072(14) -0.0064(15) -0.0127(15)
C31 0.0249(17) 0.0312(18) 0.0247(16) -0.0084(13) -0.0054(13) -0.0092(14)
C32 0.0223(16) 0.0270(17) 0.0312(18) -0.0049(14) -0.0041(14) -0.0036(13)
C33 0.0200(16) 0.0331(18) 0.0301(18) -0.0081(14) -0.0024(14) -0.0054(14)
C34 0.0219(16) 0.0248(16) 0.0231(16) -0.0061(13) -0.0034(13) -0.0063(13)
C35 0.0184(15) 0.0263(17) 0.0248(16) -0.0107(13) -0.0027(13) -0.0025(13)
C36 0.0218(16) 0.0305(18) 0.0240(16) -0.0102(13) -0.0045(13) -0.0048(13)
C37 0.0273(17) 0.0254(17) 0.0260(17) -0.0067(13) -0.0065(14) -0.0043(14)
C38 0.0344(19) 0.0259(17) 0.0304(18) -0.0050(14) -0.0092(15) -0.0063(14)
C39 0.0302(18) 0.0260(18) 0.039(2) -0.0083(15) -0.0103(15) 0.0011(14)
C40 0.0229(16) 0.0312(18) 0.0310(18) -0.0111(14) -0.0033(14) -0.0034(14)
C41 0.0214(16) 0.0265(17) 0.0214(16) -0.0059(13) 0.0034(13) -0.0077(13)
C42 0.0228(16) 0.0306(17) 0.0200(16) -0.0067(13) 0.0022(13) -0.0073(13)
C43 0.0288(18) 0.0318(19) 0.0231(16) -0.0083(14) -0.0001(14) -0.0076(15)
C44 0.0257(17) 0.0367(19) 0.0241(17) -0.0075(14) 0.0001(14) -0.0108(15)
C45 0.037(2) 0.036(2) 0.035(2) -0.0099(15) -0.0086(16) -0.0087(16)
C46 0.048(2) 0.042(2) 0.043(2) -0.0130(17) -0.0130(18) -0.0173(18)
C47 0.035(2) 0.048(2) 0.039(2) -0.0138(17) -0.0098(17) -0.0139(17)
C48 0.0305(19) 0.042(2) 0.034(2) -0.0111(16) -0.0064(15) -0.0061(16)
C49 0.0261(17) 0.0352(19) 0.0243(17) -0.0081(14) 0.0021(14) -0.0107(14)
C50 0.0241(17) 0.036(2) 0.0248(17) -0.0071(14) -0.0006(14) -0.0057(15)
C51 0.0229(16) 0.0355(18) 0.0219(16) -0.0090(14) -0.0006(13) -0.0058(14)
C52 0.0287(18) 0.0312(18) 0.0263(17) -0.0068(14) -0.0045(14) -0.0028(14)
C53 0.0329(18) 0.0255(17) 0.0248(17) -0.0068(13) -0.0044(14) -0.0056(14)
C54 0.0204(16) 0.0300(17) 0.0228(16) -0.0085(13) 0.0014(13) -0.0066(13)
C55 0.0225(16) 0.0238(16) 0.0245(16) -0.0059(13) 0.0006(13) -0.0047(13)
C56 0.0198(16) 0.0272(17) 0.0276(17) -0.0088(13) 0.0016(13) -0.0057(13)
C57 0.0207(16) 0.0335(18) 0.0261(17) -0.0070(14) -0.0002(13) -0.0054(14)
C58 0.0207(16) 0.0361(19) 0.0320(18) -0.0070(15) -0.0037(14) -0.0017(14)
C59 0.0233(17) 0.0292(18) 0.0355(19) -0.0069(15) 0.0003(14) -0.0008(14)
C60 0.0267(17) 0.0252(17) 0.0338(18) -0.0075(14) -0.0008(14) -0.0066(14)
N10 0.094(4) 0.132(5) 0.105(4) -0.016(4) -0.055(4) -0.012(3)
C61 0.080(4) 0.058(3) 0.078(4) -0.015(3) -0.042(3) 0.002(3)
C62 0.041(2) 0.043(2) 0.090(4) -0.026(2) -0.030(2) -0.0010(19)
N11 0.062(2) 0.070(3) 0.0342(19) -0.0068(17) -0.0076(18) -0.033(2)
C63 0.045(2) 0.043(2) 0.030(2) -0.0089(16) 0.0022(18) -0.0161(18)
C64 0.046(2) 0.054(3) 0.044(2) -0.0020(19) -0.0084(19) -0.019(2)
N12 0.054(2) 0.062(2) 0.085(3) -0.031(2) -0.034(2) 0.012(2)
C65 0.054(3) 0.045(2) 0.052(3) -0.023(2) -0.012(2) -0.005(2)
C66 0.165(6) 0.052(3) 0.064(3) -0.018(3) -0.048(4) -0.002(3)
N13 0.067(3) 0.057(2) 0.074(3) -0.037(2) -0.021(2) 0.016(2)
C67 0.039(2) 0.046(2) 0.045(2) -0.0233(19) 0.0045(19) -0.0115(19)
C68 0.064(3) 0.068(3) 0.057(3) -0.011(2) -0.020(2) -0.023(2)
O7 0.075(3) 0.270(7) 0.213(6) -0.204(6) -0.052(4) 0.032(4)
C69 0.029(2) 0.130(5) 0.041(3) 0.020(3) -0.0068(19) -0.023(3)
O8 0.035(3) 0.158(8) 0.040(4) 0.008(4) -0.001(3) 0.016(4)
C70 0.026(4) 0.067(5) 0.030(4) -0.019(4) 0.003(3) -0.022(4)
O9 0.081(6) 0.084(5) 0.085(6) 0.009(4) -0.002(5) 0.010(4)
C71 0.099(9) 0.115(10) 0.101(10) -0.070(8) -0.050(8) 0.022(7)
O10 0.031(8) 0.045(7) 0.032(6) 0.006(5) 0.014(6) -0.014(7)
C72 0.020(12) 0.050(12) 0.11(2) -0.024(12) -0.003(12) 0.003(11)

loop_
_atom_type_symbol
_atom_type_description
_atom_type_scat_dispersion_real
_atom_type_scat_dispersion_imag
_atom_type_scat_source
C C 0.0033 0.0016 'International Tables Vol C Tables 4.2.6.8 and 6.1.1.4'
H H 0.0000 0.0000 'International Tables Vol C Tables 4.2.6.8 and 6.1.1.4'
N N 0.0061 0.0033 'International Tables Vol C Tables 4.2.6.8 and 6.1.1.4'
O O 0.0106 0.0060 'International Tables Vol C Tables 4.2.6.8 and 6.1.1.4'
Co Co 0.3494 0.9721 'International Tables Vol C Tables 4.2.6.8 and 6.1.1.4'

loop_
_geom_angle_atom_site_label_1
_geom_angle_atom_site_label_2
_geom_angle_atom_site_label_3
_geom_angle
_geom_angle_site_symmetry_1
_geom_angle_site_symmetry_3
N4 Co1 N1 93.48(10) . .
N4 Co1 N7 89.18(10) . .
N1 Co1 N7 176.96(10) . .
N4 Co1 N9 93.38(10) . .
N1 Co1 N9 95.43(10) . .
N7 Co1 N9 82.94(10) . .
N4 Co1 N6 83.85(10) . .
N1 Co1 N6 88.12(10) . .
N7 Co1 N6 93.62(10) . .
N9 Co1 N6 175.63(10) . .
N4 Co1 N3 175.48(10) . .
N1 Co1 N3 82.94(11) . .
N7 Co1 N3 94.47(10) . .
N9 Co1 N3 89.72(10) . .
N6 Co1 N3 93.25(10) . .
C15 N1 C1 103.8(2) . .
C15 N1 Co1 113.7(2) . .
C1 N1 Co1 140.8(2) . .
C15 N2 C14 102.9(3) . .
C17 N3 C16 118.6(3) . .
C17 N3 Co1 127.0(2) . .
C16 N3 Co1 114.4(2) . .
C35 N4 C34 104.0(2) . .
C35 N4 Co1 113.1(2) . .
C34 N4 Co1 142.8(2) . .
C35 N5 C21 103.0(2) . .
C37 N6 C36 118.7(3) . .
C37 N6 Co1 127.5(2) . .
C36 N6 Co1 113.8(2) . .
C55 N7 C54 104.2(2) . .
C55 N7 Co1 113.5(2) . .
C54 N7 Co1 141.0(2) . .
C55 N8 C41 103.5(2) . .
C57 N9 C56 119.0(3) . .
C57 N9 Co1 126.1(2) . .
C56 N9 Co1 114.8(2) . .
N1 C1 C2 131.8(3) . .
N1 C1 C14 107.0(3) . .
C2 C1 C14 121.3(3) . .
C3 C2 C1 117.4(3) . .
C3 C2 H2 121.3 . .
C1 C2 H2 121.3 . .
C2 C3 C4 122.2(3) . .
C2 C3 H3 118.9 . .
C4 C3 H3 118.9 . .
C13 C4 C3 121.3(3) . .
C13 C4 C5 121.2(3) . .
C3 C4 C5 117.5(3) . .
O1 C5 C6 121.3(3) . .
O1 C5 C4 121.1(3) . .
C6 C5 C4 117.6(3) . .
C11 C6 C7 119.4(3) . .
C11 C6 C5 121.4(3) . .
C7 C6 C5 119.2(3) . .
C8 C7 C6 120.3(4) . .
C8 C7 H7 119.9 . .
C6 C7 H7 119.9 . .
C9 C8 C7 119.9(4) . .
C9 C8 H8 120.1 . .
C7 C8 H8 120.1 . .
C8 C9 C10 121.3(4) . .
C8 C9 H9 119.4 . .
C10 C9 H9 119.4 . .
C9 C10 C11 119.2(4) . .
C9 C10 H10 120.4 . .
C11 C10 H10 120.4 . .
C6 C11 C10 120.0(3) . .
C6 C11 C12 121.2(3) . .
C10 C11 C12 118.9(3) . .
O2 C12 C13 122.3(3) . .
O2 C12 C11 120.4(3) . .
C13 C12 C11 117.2(3) . .
C4 C13 C14 117.4(3) . .
C4 C13 C12 120.8(3) . .
C14 C13 C12 121.7(3) . .
N2 C14 C13 130.2(3) . .
N2 C14 C1 109.4(3) . .
C13 C14 C1 120.4(3) . .
N2 C15 N1 116.9(3) . .
N2 C15 C16 127.7(3) . .
N1 C15 C16 115.4(3) . .
N3 C16 C20 121.9(3) . .
N3 C16 C15 112.5(3) . .
C20 C16 C15 125.6(3) . .
N3 C17 C18 121.9(3) . .
N3 C17 H17 119.0 . .
C18 C17 H17 119.0 . .
C17 C18 C19 119.4(3) . .
C17 C18 H18 120.3 . .
C19 C18 H18 120.3 . .
C20 C19 C18 119.2(3) . .
C20 C19 H19 120.4 . .
C18 C19 H19 120.4 . .
C16 C20 C19 119.0(3) . .
C16 C20 H20 120.5 . .
C19 C20 H20 120.5 . .
N5 C21 C22 129.9(3) . .
N5 C21 C34 109.7(3) . .
C22 C21 C34 120.3(3) . .
C21 C22 C31 117.2(3) . .
C21 C22 C23 122.0(3) . .
C31 C22 C23 120.7(3) . .
O4 C23 C22 122.3(3) . .
O4 C23 C24 120.3(3) . .
C22 C23 C24 117.4(3) . .
C25 C24 C29 119.4(3) . .
C25 C24 C23 118.8(3) . .
C29 C24 C23 121.8(3) . .
C24 C25 C26 119.7(3) . .
C24 C25 H25 120.2 . .
C26 C25 H25 120.2 . .
C27 C26 C25 120.3(3) . .
C27 C26 H26 119.8 . .
C25 C26 H26 119.8 . .
C28 C27 C26 120.6(3) . .
C28 C27 H27 119.7 . .
C26 C27 H27 119.7 . .
C27 C28 C29 119.2(3) . .
C27 C28 H28 120.4 . .
C29 C28 H28 120.4 . .
C24 C29 C28 120.8(3) . .
C24 C29 C30 120.6(3) . .
C28 C29 C30 118.6(3) . .
O3 C30 C31 121.3(3) . .
O3 C30 C29 120.9(3) . .
C31 C30 C29 117.7(3) . .
C22 C31 C32 121.4(3) . .
C22 C31 C30 121.3(3) . .
C32 C31 C30 117.3(3) . .
C33 C32 C31 121.6(3) . .
C33 C32 H32 119.2 . .
C31 C32 H32 119.2 . .
C32 C33 C34 117.7(3) . .
C32 C33 H33 121.2 . .
C34 C33 H33 121.2 . .
N4 C34 C33 131.8(3) . .
N4 C34 C21 106.5(3) . .
C33 C34 C21 121.7(3) . .
N5 C35 N4 116.7(3) . .
N5 C35 C36 127.2(3) . .
N4 C35 C36 116.1(3) . .
N6 C36 C40 122.0(3) . .
N6 C36 C35 113.2(3) . .
C40 C36 C35 124.8(3) . .
N6 C37 C38 122.2(3) . .
N6 C37 H37 118.9 . .
C38 C37 H37 118.9 . .
C37 C38 C39 119.0(3) . .
C37 C38 H38 120.5 . .
C39 C38 H38 120.5 . .
C40 C39 C38 119.1(3) . .
C40 C39 H39 120.4 . .
C38 C39 H39 120.4 . .
C39 C40 C36 118.8(3) . .
C39 C40 H40 120.6 . .
C36 C40 H40 120.6 . .
N8 C41 C42 131.1(3) . .
N8 C41 C54 109.4(3) . .
C42 C41 C54 119.5(3) . .
C51 C42 C41 117.6(3) . .
C51 C42 C43 120.6(3) . .
C41 C42 C43 121.9(3) . .
O6 C43 C42 122.1(3) . .
O6 C43 C44 120.3(3) . .
C42 C43 C44 117.6(3) . .
C45 C44 C49 119.3(3) . .
C45 C44 C43 119.0(3) . .
C49 C44 C43 121.7(3) . .
C46 C45 C44 120.4(3) . .
C46 C45 H45 119.8 . .
C44 C45 H45 119.8 . .
C45 C46 C47 120.3(3) . .
C45 C46 H46 119.8 . .
C47 C46 H46 119.8 . .
C48 C47 C46 119.8(3) . .
C48 C47 H47 120.1 . .
C46 C47 H47 120.1 . .
C47 C48 C49 120.2(3) . .
C47 C48 H48 119.9 . .
C49 C48 H48 119.9 . .
C48 C49 C44 120.0(3) . .
C48 C49 C50 119.7(3) . .
C44 C49 C50 120.4(3) . .
O5 C50 C49 120.7(3) . .
O5 C50 C51 121.4(3) . .
C49 C50 C51 117.9(3) . .
C42 C51 C52 121.6(3) . .
C42 C51 C50 121.8(3) . .
C52 C51 C50 116.6(3) . .
C53 C52 C51 121.7(3) . .
C53 C52 H52 119.2 . .
C51 C52 H52 119.2 . .
C52 C53 C54 117.7(3) . .
C52 C53 H53 121.2 . .
C54 C53 H53 121.2 . .
N7 C54 C53 131.1(3) . .
N7 C54 C41 106.9(3) . .
C53 C54 C41 122.0(3) . .
N8 C55 N7 116.0(3) . .
N8 C55 C56 128.4(3) . .
N7 C55 C56 115.6(3) . .
N9 C56 C60 121.5(3) . .
N9 C56 C55 112.6(3) . .
C60 C56 C55 125.9(3) . .
N9 C57 C58 121.7(3) . .
N9 C57 H57 119.2 . .
C58 C57 H57 119.2 . .
C57 C58 C59 119.5(3) . .
C57 C58 H58 120.2 . .
C59 C58 H58 120.2 . .
C60 C59 C58 119.2(3) . .
C60 C59 H59 120.4 . .
C58 C59 H59 120.4 . .
C59 C60 C56 119.0(3) . .
C59 C60 H60 120.5 . .
C56 C60 H60 120.5 . .
N10 C61 C62 175.7(6) . .
C61 C62 H62 109.5 . .
C61 C62 H62A 109.5 . .
H62 C62 H62A 109.5 . .
C61 C62 H62B 109.5 . .
H62 C62 H62B 109.5 . .
H62A C62 H62B 109.5 . .
N11 C63 C64 179.5(5) . .
C63 C64 H64 109.5 . .
C63 C64 H64A 109.5 . .
H64 C64 H64A 109.5 . .
C63 C64 H64B 109.5 . .
H64 C64 H64B 109.5 . .
H64A C64 H64B 109.5 . .
N12 C65 C66 178.4(5) . .
C65 C66 H66 109.5 . .
C65 C66 H66A 109.5 . .
H66 C66 H66A 109.5 . .
C65 C66 H66B 109.5 . .
H66 C66 H66B 109.5 . .
H66A C66 H66B 109.5 . .
N13 C67 C68 178.9(5) . .
C67 C68 H68 109.5 . .
C67 C68 H68A 109.5 . .
H68 C68 H68A 109.5 . .
C67 C68 H68B 109.5 . .
H68 C68 H68B 109.5 . .
H68A C68 H68B 109.5 . .
O7 C69 H69 109.5 . .
O7 C69 H69A 109.5 . .
H69 C69 H69A 109.5 . .
O7 C69 H69B 109.5 . .
H69 C69 H69B 109.5 . .
H69A C69 H69B 109.5 . .
C72 O10 C72 33(4) 2_756 .
O10 C72 C72 130(5) 2_756 2_756
O10 C72 O10 147(4) 2_756 .
C72 C72 O10 16.6(15) 2_756 .

loop_
_geom_bond_atom_site_label_1
_geom_bond_atom_site_label_2
_geom_bond_distance
_geom_bond_site_symmetry_2
Co1 N4 1.919(3) .
Co1 N1 1.925(2) .
Co1 N7 1.926(2) .
Co1 N9 1.947(3) .
Co1 N6 1.951(2) .
Co1 N3 1.958(3) .
N1 C15 1.364(4) .
N1 C1 1.371(4) .
N2 C15 1.318(4) .
N2 C14 1.384(4) .
N3 C17 1.344(4) .
N3 C16 1.368(4) .
O1 C5 1.221(4) .
O2 C12 1.222(4) .
N4 C35 1.359(4) .
N4 C34 1.380(4) .
N5 C35 1.327(4) .
N5 C21 1.377(4) .
N6 C37 1.332(4) .
N6 C36 1.358(4) .
O3 C30 1.217(4) .
O4 C23 1.219(4) .
N7 C55 1.367(4) .
N7 C54 1.374(4) .
N8 C55 1.332(4) .
N8 C41 1.377(4) .
N9 C57 1.342(4) .
N9 C56 1.362(4) .
O5 C50 1.222(4) .
O6 C43 1.216(4) .
C1 C2 1.405(4) .
C1 C14 1.426(4) .
C2 C3 1.377(4) .
C2 H2 0.9500 .
C3 C4 1.407(4) .
C3 H3 0.9500 .
C4 C13 1.399(5) .
C4 C5 1.494(4) .
C5 C6 1.480(5) .
C6 C11 1.395(5) .
C6 C7 1.398(5) .
C7 C8 1.384(6) .
C7 H7 0.9500 .
C8 C9 1.378(6) .
C8 H8 0.9500 .
C9 C10 1.379(5) .
C9 H9 0.9500 .
C10 C11 1.405(5) .
C10 H10 0.9500 .
C11 C12 1.494(5) .
C12 C13 1.494(4) .
C13 C14 1.411(4) .
C15 C16 1.454(4) .
C16 C20 1.380(4) .
C17 C18 1.381(5) .
C17 H17 0.9500 .
C18 C19 1.388(5) .
C18 H18 0.9500 .
C19 C20 1.383(5) .
C19 H19 0.9500 .
C20 H20 0.9500 .
C21 C22 1.409(4) .
C21 C34 1.429(4) .
C22 C31 1.409(4) .
C22 C23 1.487(4) .
C23 C24 1.493(4) .
C24 C25 1.395(4) .
C24 C29 1.397(5) .
C25 C26 1.400(5) .
C25 H25 0.9500 .
C26 C27 1.389(5) .
C26 H26 0.9500 .
C27 C28 1.383(5) .
C27 H27 0.9500 .
C28 C29 1.400(5) .
C28 H28 0.9500 .
C29 C30 1.492(5) .
C30 C31 1.484(4) .
C31 C32 1.414(4) .
C32 C33 1.386(4) .
C32 H32 0.9500 .
C33 C34 1.398(4) .
C33 H33 0.9500 .
C35 C36 1.454(4) .
C36 C40 1.387(4) .
C37 C38 1.381(4) .
C37 H37 0.9500 .
C38 C39 1.394(5) .
C38 H38 0.9500 .
C39 C40 1.374(5) .
C39 H39 0.9500 .
C40 H40 0.9500 .
C41 C42 1.414(4) .
C41 C54 1.433(4) .
C42 C51 1.399(4) .
C42 C43 1.484(4) .
C43 C44 1.495(4) .
C44 C45 1.395(5) .
C44 C49 1.399(5) .
C45 C46 1.379(5) .
C45 H45 0.9500 .
C46 C47 1.391(5) .
C46 H46 0.9500 .
C47 C48 1.385(5) .
C47 H47 0.9500 .
C48 C49 1.390(5) .
C48 H48 0.9500 .
C49 C50 1.484(5) .
C50 C51 1.487(4) .
C51 C52 1.413(4) .
C52 C53 1.377(4) .
C52 H52 0.9500 .
C53 C54 1.396(4) .
C53 H53 0.9500 .
C55 C56 1.451(4) .
C56 C60 1.384(4) .
C57 C58 1.382(4) .
C57 H57 0.9500 .
C58 C59 1.382(5) .
C58 H58 0.9500 .
C59 C60 1.382(5) .
C59 H59 0.9500 .
C60 H60 0.9500 .
N10 C61 1.144(7) .
C61 C62 1.413(7) .
C62 H62 0.9800 .
C62 H62A 0.9800 .
C62 H62B 0.9800 .
N11 C63 1.135(5) .
C63 C64 1.456(5) .
C64 H64 0.9800 .
C64 H64A 0.9800 .
C64 H64B 0.9800 .
N12 C65 1.107(5) .
C65 C66 1.470(7) .
C66 H66 0.9800 .
C66 H66A 0.9800 .
C66 H66B 0.9800 .
N13 C67 1.133(5) .
C67 C68 1.425(6) .
C68 H68 0.9800 .
C68 H68A 0.9800 .
C68 H68B 0.9800 .
O7 C69 1.331(6) .
C69 H69 0.9800 .
C69 H69A 0.9800 .
C69 H69B 0.9800 .
O8 C71 1.159(12) .
C70 O9 1.675(11) .
O10 C72 0.657(17) 2_756
O10 C72 1.76(3) .
C72 O10 0.657(17) 2_756
C72 C72 1.26(5) 2_756
